data_7027586
loop_
_publ_author_name
'Goodgame, David M. L.'
'Grachvogel, David A.'
'Holland, Stephanie'
'Long, Nicholas J.'
'White, Andrew J. P.'
'Williams, David J.'

_publ_section_title
;
 Diversity of chain, interwoven and network structures formed by metal
 complexes with
 2,3,5,6-tetrafluoro-1,4-bis(4-pyridyl-sulfenyl)benzene&#x200A;&#x2020;
;
_journal_issue 19
_journal_name_full 'Journal of the Chemical Society, Dalton Transactions'
_journal_page_first 3473
_journal_paper_doi 10.1039/a904453a
_journal_year 1999
_chemical_formula_sum 'C16.5 H9 Cl Co F4 I2 N2 S2'
_chemical_formula_weight 723.56
_chemical_name_systematic
; 
 ? 
;
_space_group_IT_number 14
_symmetry_cell_setting monoclinic
_symmetry_space_group_name_Hall '-P 2ybc'
_symmetry_space_group_name_H-M 'P 1 21/c 1'
_atom_sites_solution_hydrogens geom
_atom_sites_solution_primary direct
_atom_sites_solution_secondary difmap
_audit_creation_method SHELXL
_cell_angle_alpha 90.00
_cell_angle_beta 96.29(2)
_cell_angle_gamma 90.00
_cell_formula_units_Z 4
_cell_length_a 5.988(2)
_cell_length_b 16.777(3)
_cell_length_c 23.539(3)
_cell_measurement_reflns_used 22
_cell_measurement_temperature 293(2)
_cell_measurement_theta_max 12.45
_cell_measurement_theta_min 2.90
_cell_volume 2350.5(9)
_computing_cell_refinement 'Siemens XSCANS'
_computing_data_collection 'Siemens XSCANS'
_computing_data_reduction 'Siemens SHELXTL'
_computing_molecular_graphics 'Siemens SHELXTL'
_computing_publication_material 'Siemens SHELXTL'
_computing_structure_refinement 'SHELXL-93 (Sheldrick, 1993)'
_computing_structure_solution 'SHELXS-86 (Sheldrick, 1990)'
_diffrn_ambient_temperature 293(2)
_diffrn_measurement_device 'Siemens P4'
_diffrn_measurement_method '\w scans'
_diffrn_radiation_monochromator graphite
_diffrn_radiation_source 'fine-focus sealed tube'
_diffrn_radiation_type MoK\a
_diffrn_radiation_wavelength 0.71073
_diffrn_reflns_av_R_equivalents 0.0287
_diffrn_reflns_av_sigmaI/netI 0.0600
_diffrn_reflns_limit_h_max 7
_diffrn_reflns_limit_h_min 0
_diffrn_reflns_limit_k_max 19
_diffrn_reflns_limit_k_min 0
_diffrn_reflns_limit_l_max 27
_diffrn_reflns_limit_l_min -27
_diffrn_reflns_number 4546
_diffrn_reflns_theta_max 25.00
_diffrn_reflns_theta_min 2.12
_diffrn_standards_decay_% 8.02
_diffrn_standards_interval_count 97
_diffrn_standards_number 3
_exptl_absorpt_coefficient_mu 3.685
_exptl_absorpt_correction_T_max 0.4271
_exptl_absorpt_correction_T_min 0.3423
_exptl_absorpt_correction_type Ellipsoidal
_exptl_crystal_colour Blue
_exptl_crystal_density_diffrn 2.045
_exptl_crystal_description 'platy prisms'
_exptl_crystal_F_000 1360
_exptl_crystal_size_max 0.90
_exptl_crystal_size_mid 0.23
_exptl_crystal_size_min 0.13
_refine_diff_density_max 1.250
_refine_diff_density_min -0.628
_refine_diff_density_rms 0.155
_refine_ls_extinction_method none
_refine_ls_goodness_of_fit_all 1.040
_refine_ls_goodness_of_fit_obs 1.097
_refine_ls_matrix_type full
_refine_ls_number_parameters 271
_refine_ls_number_reflns 3771
_refine_ls_number_restraints 0
_refine_ls_restrained_S_all 1.152
_refine_ls_restrained_S_obs 1.097
_refine_ls_R_factor_all 0.0867
_refine_ls_R_factor_obs 0.0559
_refine_ls_shift/esd_max 0.000
_refine_ls_shift/esd_mean 0.000
_refine_ls_structure_factor_coef Fsqd
_refine_ls_weighting_details 'w=1/[\s^2^(Fo^2^)+(0.0815P)^2^+0.0000P] where P=(Fo^2^+2Fc^2^)/3'
_refine_ls_weighting_scheme calc
_refine_ls_wR_factor_all 0.1697
_refine_ls_wR_factor_obs 0.1354
_reflns_number_observed 2906
_reflns_number_total 4123
_reflns_observed_criterion >2sigma(I)
_cod_data_source_file 904453asup1.cif
_cod_data_source_block NL9901
_cod_depositor_comments
;
The following automatic conversions were performed:

'_symmetry_cell_setting' value 'Monoclinic' changed to 'monoclinic'
according to /home/saulius/struct/CIF-dictionaries/cif_core.dic
dictionary named 'cif_core.dic' version 2.4.2 from 2011-04-26.

Automatic conversion script
Id: cif_fix_values 1891 2012-01-12 08:04:46Z andrius 

The following automatic conversions were performed:

'_refine_ls_weighting_scheme' value 'calc
w=1/[\s^2^(Fo^2^)+(0.0815P)^2^+0.0000P] where P=(Fo^2^+2Fc^2^)/3' was
changed to 'calc'. New tag '_refine_ls_weighting_details' was
created. The value of the new tag was set to
'w=1/[\s^2^(Fo^2^)+(0.0815P)^2^+0.0000P] where P=(Fo^2^+2Fc^2^)/3'.

Automatic conversion script
Id: cif_fix_values 3143 2015-03-26 13:38:13Z robertas 
;
_cod_original_cell_volume 2350.6(8)
_cod_original_sg_symbol_H-M P2(1)/c
_cod_original_formula_sum 'C16.50 H9 N2 F4 S2 Cl I2 Co'
_cod_database_code 7027586

loop_
_symmetry_equiv_pos_as_xyz
'x, y, z'
'-x, y+1/2, -z+1/2'
'-x, -y, -z'
'x, -y-1/2, z-1/2'

loop_
_atom_site_aniso_label
_atom_site_aniso_U_11
_atom_site_aniso_U_22
_atom_site_aniso_U_33
_atom_site_aniso_U_23
_atom_site_aniso_U_13
_atom_site_aniso_U_12
Co 0.0437(6) 0.0391(6) 0.0314(5) 0.0003(4) 0.0039(4) -0.0077(5)
I1 0.0633(4) 0.0604(4) 0.0502(4) 0.0123(3) -0.0010(3) -0.0069(3)
I2 0.0593(4) 0.0665(4) 0.0532(4) 0.0132(3) 0.0131(3) -0.0111(4)
N1 0.046(4) 0.036(4) 0.036(3) -0.002(3) 0.006(3) -0.004(3)
C2 0.062(6) 0.041(5) 0.045(5) -0.003(4) 0.012(4) -0.005(5)
C3 0.052(5) 0.053(5) 0.035(4) 0.001(4) 0.011(4) -0.006(4)
C4 0.049(5) 0.057(5) 0.027(4) -0.008(4) -0.004(4) 0.010(4)
C5 0.076(7) 0.051(5) 0.035(4) 0.012(4) 0.004(4) 0.009(5)
C6 0.054(5) 0.048(5) 0.039(4) 0.002(4) 0.005(4) -0.005(4)
S7 0.106(2) 0.069(2) 0.0346(11) 0.0124(11) 0.0151(14) 0.039(2)
C8 0.065(6) 0.051(5) 0.026(4) 0.003(4) 0.003(4) 0.020(5)
C9 0.057(6) 0.042(5) 0.045(5) 0.004(4) 0.010(4) 0.004(4)
F9 0.065(4) 0.091(5) 0.094(5) 0.030(4) 0.001(4) -0.016(4)
C10 0.059(6) 0.053(5) 0.032(4) -0.003(4) -0.005(4) 0.014(5)
F10 0.091(5) 0.088(5) 0.055(4) -0.009(3) -0.029(4) 0.001(4)
C11 0.055(5) 0.053(5) 0.030(4) 0.009(4) 0.008(4) 0.022(4)
C12 0.042(5) 0.059(6) 0.061(6) 0.009(5) 0.012(4) 0.011(5)
F12 0.059(4) 0.104(6) 0.104(6) 0.024(5) 0.011(4) -0.012(4)
C13 0.056(6) 0.061(6) 0.043(5) -0.004(4) -0.011(4) 0.003(5)
F13 0.073(5) 0.139(8) 0.063(4) -0.011(5) -0.026(4) -0.011(5)
S14 0.098(2) 0.110(3) 0.0420(13) 0.0267(15) 0.0275(14) 0.069(2)
C15 0.055(5) 0.048(5) 0.035(4) 0.006(4) 0.013(4) 0.016(4)
C16 0.074(7) 0.062(6) 0.036(4) 0.013(4) 0.021(5) 0.025(5)
C17 0.064(6) 0.057(6) 0.037(5) 0.012(4) 0.019(4) 0.025(5)
N18 0.050(4) 0.047(4) 0.029(3) 0.005(3) 0.008(3) 0.004(4)
C19 0.071(7) 0.060(6) 0.026(4) 0.004(4) 0.013(4) 0.014(5)
C20 0.071(7) 0.064(6) 0.028(4) 0.011(4) 0.020(4) 0.030(5)
C30 0.104(22) 0.052(14) 0.119(25) 0.028(15) 0.028(19) 0.015(14)
Cl1 0.109(6) 0.112(6) 0.074(4) 0.021(4) 0.025(4) 0.029(5)
Cl2 0.122(8) 0.084(5) 0.161(9) 0.003(6) 0.044(7) 0.003(5)

loop_
_atom_site_label
_atom_site_type_symbol
_atom_site_fract_x
_atom_site_fract_y
_atom_site_fract_z
_atom_site_U_iso_or_equiv
_atom_site_thermal_displace_type
_atom_site_occupancy
_atom_site_calc_flag
_atom_site_refinement_flags
Co Co 0.3220(2) 0.28460(7) 0.05106(5) 0.0381(3) Uani 1 d .
I1 I 0.50192(13) 0.20175(4) 0.13641(3) 0.0585(2) Uani 1 d .
I2 I 0.56607(13) 0.35246(5) -0.01840(3) 0.0592(2) Uani 1 d .
N1 N 0.1365(13) 0.3696(4) 0.0861(3) 0.040(2) Uani 1 d .
C2 C 0.0096(18) 0.3502(6) 0.1287(4) 0.049(2) Uani 1 d .
H2A H 0.0114(18) 0.2977(6) 0.1415(4) 0.059 Uiso 1 calc R
C3 C -0.1204(17) 0.4043(6) 0.1535(4) 0.046(2) Uani 1 d .
H3A H -0.2063(17) 0.3884(6) 0.1821(4) 0.056 Uiso 1 calc R
C4 C -0.1232(16) 0.4812(6) 0.1360(3) 0.045(2) Uani 1 d .
C5 C 0.0003(20) 0.5035(6) 0.0913(4) 0.054(2) Uani 1 d .
H5A H -0.0026(20) 0.5557(6) 0.0779(4) 0.065 Uiso 1 calc R
C6 C 0.1254(17) 0.4464(6) 0.0678(4) 0.047(2) Uani 1 d .
H6A H 0.2065(17) 0.4608(6) 0.0379(4) 0.056 Uiso 1 calc R
S7 S -0.2840(6) 0.5574(2) 0.16429(11) 0.0693(9) Uani 1 d .
C8 C -0.3011(18) 0.5222(6) 0.2350(3) 0.047(2) Uani 1 d .
C9 C -0.1326(18) 0.5390(6) 0.2772(4) 0.048(2) Uani 1 d .
F9 F 0.0536(13) 0.5762(5) 0.2667(4) 0.084(2) Uani 1 d .
C10 C -0.1537(18) 0.5189(6) 0.3339(4) 0.049(2) Uani 1 d .
F10 F 0.0102(14) 0.5376(5) 0.3740(3) 0.081(2) Uani 1 d .
C11 C -0.3439(17) 0.4816(6) 0.3492(4) 0.045(2) Uani 1 d .
C12 C -0.5104(17) 0.4631(7) 0.3049(5) 0.054(2) Uani 1 d .
F12 F -0.6984(13) 0.4282(6) 0.3173(4) 0.089(2) Uani 1 d .
C13 C -0.4871(19) 0.4843(7) 0.2496(4) 0.054(2) Uani 1 d .
F13 F -0.6537(14) 0.4642(6) 0.2090(3) 0.094(3) Uani 1 d .
S14 S -0.3982(6) 0.4670(2) 0.41996(12) 0.0818(12) Uani 1 d .
C15 C -0.1924(17) 0.4004(6) 0.4492(4) 0.045(2) Uani 1 d .
C16 C -0.0340(20) 0.3616(7) 0.4206(4) 0.056(3) Uani 1 d .
H16A H -0.0286(20) 0.3707(7) 0.3818(4) 0.068 Uiso 1 calc R
C17 C 0.1148(19) 0.3097(6) 0.4494(4) 0.052(2) Uani 1 d .
H17A H 0.2233(19) 0.2854(6) 0.4298(4) 0.062 Uiso 1 calc R
N18 N 0.1090(13) 0.2927(5) 0.5051(3) 0.042(2) Uani 1 d .
C19 C -0.0466(19) 0.3305(6) 0.5321(4) 0.052(2) Uani 1 d .
H19A H -0.0512(19) 0.3202(6) 0.5707(4) 0.062 Uiso 1 calc R
C20 C -0.1956(19) 0.3822(6) 0.5064(4) 0.053(3) Uani 1 d .
H20A H -0.3015(19) 0.4058(6) 0.5271(4) 0.064 Uiso 1 calc R
C30 C 0.2547(56) 0.7144(16) 0.1943(16) 0.090(9) Uani 0.50 d P
H30A H 0.2958(56) 0.6719(16) 0.2214(16) 0.108 Uiso 0.50 calc PR
H30B H 0.1950(56) 0.6897(16) 0.1586(16) 0.108 Uiso 0.50 calc PR
Cl1 Cl 0.0461(16) 0.7688(6) 0.2191(3) 0.097(2) Uani 0.50 d P
Cl2 Cl 0.4782(19) 0.7617(6) 0.1836(6) 0.120(3) Uani 0.50 d P

loop_
_atom_type_symbol
_atom_type_description
_atom_type_scat_dispersion_real
_atom_type_scat_dispersion_imag
_atom_type_scat_source
C C 0.0033 0.0016 'International Tables Vol C Tables 4.2.6.8 and 6.1.1.4'
H H 0.0000 0.0000 'International Tables Vol C Tables 4.2.6.8 and 6.1.1.4'
N N 0.0061 0.0033 'International Tables Vol C Tables 4.2.6.8 and 6.1.1.4'
F F 0.0171 0.0103 'International Tables Vol C Tables 4.2.6.8 and 6.1.1.4'
S S 0.1246 0.1234 'International Tables Vol C Tables 4.2.6.8 and 6.1.1.4'
Cl Cl 0.1484 0.1585 'International Tables Vol C Tables 4.2.6.8 and 6.1.1.4'
I I -0.4742 1.8119 'International Tables Vol C Tables 4.2.6.8 and 6.1.1.4'
Co Co 0.3494 0.9721 'International Tables Vol C Tables 4.2.6.8 and 6.1.1.4'

loop_
_geom_angle_atom_site_label_1
_geom_angle_atom_site_label_2
_geom_angle_atom_site_label_3
_geom_angle
_geom_angle_site_symmetry_1
_geom_angle_site_symmetry_3
N1 Co N18 108.8(3) . 4_565
N1 Co I2 108.7(2) . .
N18 Co I2 108.0(2) 4_565 .
N1 Co I1 105.2(2) . .
N18 Co I1 104.7(2) 4_565 .
I2 Co I1 121.01(6) . .
C6 N1 C2 116.7(8) . .
C6 N1 Co 123.1(6) . .
C2 N1 Co 120.2(6) . .
N1 C2 C3 123.0(9) . .
C4 C3 C2 119.4(9) . .
C3 C4 C5 119.5(9) . .
C3 C4 S7 124.2(8) . .
C5 C4 S7 116.3(8) . .
C6 C5 C4 118.2(9) . .
N1 C6 C5 123.1(9) . .
C4 S7 C8 101.6(4) . .
C13 C8 C9 118.2(8) . .
C13 C8 S7 121.6(8) . .
C9 C8 S7 119.9(8) . .
F9 C9 C8 122.0(9) . .
F9 C9 C10 117.4(10) . .
C8 C9 C10 120.6(10) . .
F10 C10 C11 119.4(9) . .
F10 C10 C9 119.1(10) . .
C11 C10 C9 121.5(9) . .
C10 C11 C12 116.7(8) . .
C10 C11 S14 123.8(8) . .
C12 C11 S14 119.2(8) . .
F12 C12 C13 120.0(10) . .
F12 C12 C11 119.2(10) . .
C13 C12 C11 120.8(10) . .
F13 C13 C8 120.1(10) . .
F13 C13 C12 117.7(11) . .
C8 C13 C12 122.2(10) . .
C15 S14 C11 105.5(4) . .
C20 C15 C16 116.9(9) . .
C20 C15 S14 116.1(7) . .
C16 C15 S14 126.9(7) . .
C17 C16 C15 120.1(8) . .
N18 C17 C16 122.1(9) . .
C19 N18 C17 117.0(8) . .
C19 N18 Co 118.3(6) . 4_566
C17 N18 Co 124.7(6) . 4_566
C20 C19 N18 123.7(8) . .
C19 C20 C15 120.2(8) . .
Cl2 C30 Cl1 116.5(18) . .

loop_
_geom_bond_atom_site_label_1
_geom_bond_atom_site_label_2
_geom_bond_distance
_geom_bond_site_symmetry_2
Co N1 2.037(7) .
Co N18 2.044(8) 4_565
Co I2 2.5747(13) .
Co I1 2.5796(14) .
N1 C6 1.357(12) .
N1 C2 1.362(12) .
C2 C3 1.368(14) .
C3 C4 1.354(14) .
C4 C5 1.402(14) .
C4 S7 1.774(9) .
C5 C6 1.370(14) .
S7 C8 1.779(8) .
C8 C13 1.36(2) .
C8 C9 1.366(14) .
C9 F9 1.325(12) .
C9 C10 1.395(13) .
C10 F10 1.323(12) .
C10 C11 1.381(15) .
C11 C12 1.396(15) .
C11 S14 1.750(8) .
C12 F12 1.329(13) .
C12 C13 1.373(15) .
C13 F13 1.346(12) .
S14 C15 1.747(10) .
C15 C20 1.384(12) .
C15 C16 1.385(13) .
C16 C17 1.372(14) .
C17 N18 1.345(11) .
N18 C19 1.342(12) .
N18 Co 2.044(8) 4_566
C19 C20 1.339(14) .
C30 Cl2 1.60(3) .
C30 Cl1 1.70(3) .
